data_1572676
loop_
_publ_author_name
'Sarkar, Sabyasachi'
'Wu, Chang-Quan'
'Manna, Santanu'
'Samanta, Deepannita'
'Chen, Peter P.-Y.'
'Rath, Sankar Prasad'

_publ_section_title
;
 Probing substrate binding inside a paramagnetic cavity: a NMR
 spectroscopy toolbox for combined experimental and theoretical
 investigation.
;
_journal_issue 42
_journal_name_full 'Chemical science'
_journal_page_first 17407
_journal_page_last 17417
_journal_paper_doi 10.1039/d4sc05432f
_journal_volume 15
_journal_year 2024
_chemical_formula_sum 'C110 H143 Fe2 N9 O2'
_chemical_formula_weight 1735.03
_space_group_crystal_system monoclinic
_space_group_IT_number 15
_space_group_name_Hall '-C 2yc'
_space_group_name_H-M_alt 'C 1 2/c 1'
_atom_sites_solution_hydrogens geom
_audit_creation_method SHELXL-2018/3
_audit_update_record
;
2024-05-21 deposited with the CCDC.	2024-09-19 downloaded from the CCDC.
;
_cell_angle_alpha 90
_cell_angle_beta 98.248(3)
_cell_angle_gamma 90
_cell_formula_units_Z 4
_cell_length_a 24.4285(14)
_cell_length_b 17.2727(14)
_cell_length_c 23.7474(15)
_cell_measurement_reflns_used 999
_cell_measurement_temperature 100(2)
_cell_measurement_theta_max 27.0
_cell_measurement_theta_min 2.5
_cell_volume 9916.5(12)
_computing_cell_refinement 'Bruker SAINT'
_computing_data_collection 'Bruker APEX'
_computing_data_reduction 'Bruker SAINT'
_computing_molecular_graphics 'SHELXL 5.1, XP (Sheldrick, 1994)'
_computing_publication_material SHELXL-97
_computing_structure_refinement 'SHELXL-2018/3 (Sheldrick, 2018)'
_computing_structure_solution 'SHELXT 2014/5 (Sheldrick, 2014)'
_diffrn_ambient_temperature 100(2)
_diffrn_measured_fraction_theta_full 0.998
_diffrn_measured_fraction_theta_max 0.998
_diffrn_measurement_device_type 'Bruker SMART APEX'
_diffrn_measurement_method \w
_diffrn_radiation_type MoK\a
_diffrn_radiation_wavelength 0.71073
_diffrn_reflns_av_R_equivalents 0.0522
_diffrn_reflns_av_unetI/netI 0.0320
_diffrn_reflns_Laue_measured_fraction_full 0.998
_diffrn_reflns_Laue_measured_fraction_max 0.998
_diffrn_reflns_limit_h_max 29
_diffrn_reflns_limit_h_min -29
_diffrn_reflns_limit_k_max 20
_diffrn_reflns_limit_k_min -20
_diffrn_reflns_limit_l_max 28
_diffrn_reflns_limit_l_min -28
_diffrn_reflns_number 63196
_diffrn_reflns_point_group_measured_fraction_full 0.998
_diffrn_reflns_point_group_measured_fraction_max 0.998
_diffrn_reflns_theta_full 25.242
_diffrn_reflns_theta_max 25.499
_diffrn_reflns_theta_min 2.585
_diffrn_source 'fine-focus sealed tube'
_exptl_absorpt_coefficient_mu 0.346
_exptl_absorpt_correction_T_max 0.966
_exptl_absorpt_correction_T_min 0.951
_exptl_absorpt_correction_type multi-scan
_exptl_absorpt_process_details 'SADABS 2.05 (Sheldrick, 2002)'
_exptl_crystal_colour 'dark red'
_exptl_crystal_density_diffrn 1.162
_exptl_crystal_description block
_exptl_crystal_F_000 3736
_exptl_crystal_size_max 0.150
_exptl_crystal_size_mid 0.120
_exptl_crystal_size_min 0.100
_refine_diff_density_max 0.243
_refine_diff_density_min -0.425
_refine_diff_density_rms 0.046
_refine_ls_extinction_method none
_refine_ls_goodness_of_fit_ref 1.061
_refine_ls_hydrogen_treatment constr
_refine_ls_matrix_type full
_refine_ls_number_parameters 570
_refine_ls_number_reflns 9216
_refine_ls_number_restraints 0
_refine_ls_restrained_S_all 1.061
_refine_ls_R_factor_all 0.0442
_refine_ls_R_factor_gt 0.0352
_refine_ls_shift/su_max 0.002
_refine_ls_shift/su_mean 0.000
_refine_ls_structure_factor_coef Fsqd
_refine_ls_weighting_details 'w=1/[\s^2^(Fo^2^)+(0.0371P)^2^+10.0530P] where P=(Fo^2^+2Fc^2^)/3'
_refine_ls_weighting_scheme calc
_refine_ls_wR_factor_gt 0.0842
_refine_ls_wR_factor_ref 0.0902
_reflns_Friedel_coverage 0.000
_reflns_number_gt 7924
_reflns_number_total 9216
_reflns_threshold_expression 'I > 2\s(I)'
_cod_data_source_file d4sc05432f2.cif
_cod_data_source_block shelx_CCDC1
_cod_depositor_comments 'Adding full bibliography for 1572675--1572677.cif.'
_cod_original_sg_symbol_H-M 'C 2/c'
_cod_database_code 1572676
_shelx_shelxl_version_number 2018/3
_shelx_space_group_comment
;
The symmetry employed for this shelxl refinement is uniquely defined
by the following loop, which should always be used as a source of
symmetry information in preference to the above space-group names.
They are only intended as comments.
;
_shelx_estimated_absorpt_t_min 0.950
_shelx_estimated_absorpt_t_max 0.966

loop_
_space_group_symop_operation_xyz
'x, y, z'
'-x, y, -z+1/2'
'x+1/2, y+1/2, z'
'-x+1/2, y+1/2, -z+1/2'
'-x, -y, -z'
'x, -y, z-1/2'
'-x+1/2, -y+1/2, -z'
'x+1/2, -y+1/2, z-1/2'

loop_
_atom_site_label
_atom_site_type_symbol
_atom_site_fract_x
_atom_site_fract_y
_atom_site_fract_z
_atom_site_U_iso_or_equiv
_atom_site_adp_type
_atom_site_occupancy
_atom_site_site_symmetry_order
_atom_site_calc_flag
_atom_site_refinement_flags_posn
_atom_site_refinement_flags_adp
_atom_site_refinement_flags_occupancy
_atom_site_disorder_assembly
_atom_site_disorder_group
Fe1 Fe 0.37359(2) 0.59795(2) 0.25531(2) 0.01474(7) Uani 1 1 d . . . . .
N1 N 0.35008(6) 0.70064(8) 0.21502(6) 0.0184(3) Uani 1 1 d . . . . .
N2 N 0.32646(5) 0.53808(8) 0.18934(6) 0.0175(3) Uani 1 1 d . . . . .
N3 N 0.41810(5) 0.49585(8) 0.26919(5) 0.0162(3) Uani 1 1 d . . . . .
N4 N 0.44200(5) 0.65834(8) 0.29431(6) 0.0168(3) Uani 1 1 d . . . . .
N5 N 0.500000 0.86775(11) 0.250000 0.0217(4) Uani 1 2 d S T P . .
H5A H 0.500001 0.816807 0.250001 0.026 Uiso 1 2 calc R U P . .
O1 O 0.33523(5) 0.59303(7) 0.31540(5) 0.0199(3) Uani 1 1 d . . . . .
C1 C 0.36568(7) 0.77502(10) 0.23259(7) 0.0205(4) Uani 1 1 d . . . . .
C2 C 0.33389(7) 0.83068(10) 0.19450(8) 0.0261(4) Uani 1 1 d . . . . .
C3 C 0.29977(7) 0.78843(11) 0.15592(8) 0.0283(4) Uani 1 1 d . . . . .
C4 C 0.30920(7) 0.70807(10) 0.16893(7) 0.0221(4) Uani 1 1 d . . . . .
C5 C 0.28030(7) 0.64814(10) 0.13934(7) 0.0218(4) Uani 1 1 d . . . . .
H5B H 0.252236 0.662907 0.109342 0.026 Uiso 1 1 calc R U . . .
C6 C 0.28739(7) 0.56955(10) 0.14824(7) 0.0193(3) Uani 1 1 d . . . . .
C7 C 0.25659(7) 0.50888(10) 0.11580(7) 0.0209(4) Uani 1 1 d . . . . .
C8 C 0.27742(7) 0.44028(10) 0.13712(7) 0.0203(4) Uani 1 1 d . . . . .
C9 C 0.32077(7) 0.45905(10) 0.18340(7) 0.0180(3) Uani 1 1 d . . . . .
C10 C 0.35298(7) 0.40570(10) 0.21653(7) 0.0191(3) Uani 1 1 d . . . . .
H10A H 0.343062 0.352721 0.211362 0.023 Uiso 1 1 calc R U . . .
C11 C 0.39832(7) 0.42244(9) 0.25652(7) 0.0175(3) Uani 1 1 d . . . . .
C12 C 0.43401(7) 0.36546(9) 0.28766(7) 0.0188(3) Uani 1 1 d . . . . .
C13 C 0.47674(7) 0.40512(9) 0.31752(7) 0.0180(3) Uani 1 1 d . . . . .
C14 C 0.46634(7) 0.48641(9) 0.30613(6) 0.0167(3) Uani 1 1 d . . . . .
C15 C 0.49908(7) 0.54644(9) 0.32979(7) 0.0182(3) Uani 1 1 d . . . . .
H15A H 0.533358 0.532300 0.351480 0.022 Uiso 1 1 calc R U . . .
C16 C 0.48769(7) 0.62545(10) 0.32555(7) 0.0175(3) Uani 1 1 d . . . . .
C17 C 0.51969(7) 0.68276(10) 0.35912(7) 0.0197(3) Uani 1 1 d . . . . .
C18 C 0.49155(7) 0.75120(10) 0.35151(7) 0.0210(4) Uani 1 1 d . . . . .
C19 C 0.44316(7) 0.73653(9) 0.30822(7) 0.0187(3) Uani 1 1 d . . . . .
C20 C 0.40653(7) 0.79151(9) 0.27955(7) 0.0192(3) Uani 1 1 d . . . . .
C21 C 0.33398(9) 0.91848(11) 0.19290(9) 0.0360(5) Uani 1 1 d . . . . .
H21A H 0.325989 0.935944 0.152852 0.043 Uiso 1 1 calc R U . . .
H21B H 0.371236 0.937571 0.208712 0.043 Uiso 1 1 calc R U . . .
C22 C 0.29122(9) 0.95366(12) 0.22674(12) 0.0531(7) Uani 1 1 d . . . . .
H22A H 0.291540 1.010163 0.223059 0.080 Uiso 1 1 calc R U . . .
H22B H 0.300398 0.939410 0.266931 0.080 Uiso 1 1 calc R U . . .
H22C H 0.254361 0.933907 0.211880 0.080 Uiso 1 1 calc R U . . .
C23 C 0.26106(9) 0.81822(13) 0.10557(10) 0.0481(6) Uani 1 1 d . . . . .
H23A H 0.248812 0.871080 0.113969 0.058 Uiso 1 1 calc R U . . .
H23B H 0.227909 0.784628 0.099155 0.058 Uiso 1 1 calc R U . . .
C24 C 0.28808(13) 0.82018(18) 0.05199(11) 0.0783(10) Uani 1 1 d . . . . .
H24A H 0.260898 0.836639 0.019803 0.117 Uiso 1 1 calc R U . . .
H24B H 0.301758 0.768401 0.044480 0.117 Uiso 1 1 calc R U . . .
H24C H 0.319059 0.856766 0.057044 0.117 Uiso 1 1 calc R U . . .
C25 C 0.21025(7) 0.52148(11) 0.06809(7) 0.0263(4) Uani 1 1 d . . . . .
H25A H 0.204829 0.473643 0.044998 0.032 Uiso 1 1 calc R U . . .
H25B H 0.220767 0.563323 0.043240 0.032 Uiso 1 1 calc R U . . .
C26 C 0.15547(7) 0.54302(12) 0.08848(9) 0.0347(5) Uani 1 1 d . . . . .
H26A H 0.126687 0.549238 0.055533 0.052 Uiso 1 1 calc R U . . .
H26B H 0.159981 0.591710 0.109825 0.052 Uiso 1 1 calc R U . . .
H26C H 0.144733 0.501874 0.113123 0.052 Uiso 1 1 calc R U . . .
C27 C 0.26130(7) 0.36004(10) 0.11636(7) 0.0246(4) Uani 1 1 d . . . . .
H27A H 0.292106 0.324313 0.129811 0.030 Uiso 1 1 calc R U . . .
H27B H 0.256497 0.360106 0.074254 0.030 Uiso 1 1 calc R U . . .
C28 C 0.20856(8) 0.32861(11) 0.13544(9) 0.0331(4) Uani 1 1 d . . . . .
H28A H 0.200711 0.276947 0.119218 0.050 Uiso 1 1 calc R U . . .
H28B H 0.177624 0.363321 0.122299 0.050 Uiso 1 1 calc R U . . .
H28C H 0.213478 0.325379 0.177062 0.050 Uiso 1 1 calc R U . . .
C29 C 0.42286(8) 0.27990(10) 0.28592(8) 0.0255(4) Uani 1 1 d . . . . .
H29A H 0.456653 0.252288 0.303194 0.031 Uiso 1 1 calc R U . . .
H29B H 0.414390 0.263187 0.245740 0.031 Uiso 1 1 calc R U . . .
C30 C 0.37479(8) 0.25689(11) 0.31735(9) 0.0359(5) Uani 1 1 d . . . . .
H30A H 0.368511 0.200969 0.313666 0.054 Uiso 1 1 calc R U . . .
H30B H 0.341266 0.284530 0.300811 0.054 Uiso 1 1 calc R U . . .
H30C H 0.383821 0.270459 0.357684 0.054 Uiso 1 1 calc R U . . .
C31 C 0.52475(7) 0.37314(10) 0.35692(7) 0.0222(4) Uani 1 1 d . . . . .
H31A H 0.557157 0.407363 0.356271 0.027 Uiso 1 1 calc R U . . .
H31B H 0.534303 0.321478 0.343120 0.027 Uiso 1 1 calc R U . . .
C32 C 0.51286(8) 0.36582(12) 0.41796(7) 0.0329(4) Uani 1 1 d . . . . .
H32A H 0.545017 0.343163 0.441672 0.049 Uiso 1 1 calc R U . . .
H32B H 0.480582 0.332397 0.418859 0.049 Uiso 1 1 calc R U . . .
H32C H 0.505342 0.417196 0.432598 0.049 Uiso 1 1 calc R U . . .
C33 C 0.57376(7) 0.66679(10) 0.39646(7) 0.0227(4) Uani 1 1 d . . . . .
H33A H 0.597422 0.713426 0.397261 0.027 Uiso 1 1 calc R U . . .
H33B H 0.592958 0.624158 0.379428 0.027 Uiso 1 1 calc R U . . .
C34 C 0.56736(9) 0.64492(13) 0.45738(8) 0.0364(5) Uani 1 1 d . . . . .
H34A H 0.603900 0.634939 0.479103 0.055 Uiso 1 1 calc R U . . .
H34B H 0.544526 0.598235 0.457109 0.055 Uiso 1 1 calc R U . . .
H34C H 0.549543 0.687528 0.475088 0.055 Uiso 1 1 calc R U . . .
C35 C 0.50964(8) 0.82184(10) 0.38687(8) 0.0270(4) Uani 1 1 d . . . . .
H35A H 0.504718 0.868350 0.362303 0.032 Uiso 1 1 calc R U . . .
H35B H 0.549487 0.817177 0.401734 0.032 Uiso 1 1 calc R U . . .
C36 C 0.47699(10) 0.83247(12) 0.43697(8) 0.0397(5) Uani 1 1 d . . . . .
H36A H 0.490278 0.878775 0.458572 0.060 Uiso 1 1 calc R U . . .
H36B H 0.482262 0.787010 0.461850 0.060 Uiso 1 1 calc R U . . .
H36C H 0.437589 0.838415 0.422469 0.060 Uiso 1 1 calc R U . . .
C37 C 0.41550(7) 0.87548(10) 0.29721(8) 0.0232(4) Uani 1 1 d . . . . .
H37A H 0.380771 0.904672 0.285985 0.028 Uiso 1 1 calc R U . . .
H37B H 0.424674 0.878330 0.339137 0.028 Uiso 1 1 calc R U . . .
C38 C 0.46121(7) 0.91264(10) 0.27048(7) 0.0221(4) Uani 1 1 d . . . . .
C39 C 0.47529(7) 0.98901(10) 0.26310(8) 0.0231(4) Uani 1 1 d . . . . .
C40 C 0.44622(8) 1.05776(10) 0.28376(8) 0.0277(4) Uani 1 1 d . . . . .
H40A H 0.405902 1.047762 0.278463 0.033 Uiso 1 1 calc R U . . .
H40B H 0.452826 1.103612 0.260643 0.033 Uiso 1 1 calc R U . . .
C41 C 0.46596(8) 1.07503(11) 0.34610(8) 0.0320(4) Uani 1 1 d . . . . .
H41A H 0.445705 1.119689 0.358033 0.048 Uiso 1 1 calc R U . . .
H41B H 0.505634 1.086661 0.351318 0.048 Uiso 1 1 calc R U . . .
H41C H 0.459287 1.029882 0.369168 0.048 Uiso 1 1 calc R U . . .
C42 C 0.29129(7) 0.61005(9) 0.34049(7) 0.0167(3) Uani 1 1 d . . . . .
C43 C 0.29143(7) 0.59145(9) 0.39856(7) 0.0173(3) Uani 1 1 d . . . . .
C44 C 0.24289(7) 0.60588(9) 0.42101(7) 0.0196(3) Uani 1 1 d . . . . .
H44A H 0.241952 0.592527 0.459666 0.024 Uiso 1 1 calc R U . . .
C45 C 0.19527(7) 0.63880(10) 0.39039(7) 0.0200(3) Uani 1 1 d . . . . .
C46 C 0.19784(7) 0.65892(10) 0.33396(7) 0.0208(4) Uani 1 1 d . . . . .
H46A H 0.166720 0.682376 0.311881 0.025 Uiso 1 1 calc R U . . .
C47 C 0.24518(7) 0.64514(9) 0.30972(7) 0.0193(3) Uani 1 1 d . . . . .
H47A H 0.246190 0.659921 0.271347 0.023 Uiso 1 1 calc R U . . .
C48 C 0.34368(7) 0.55869(10) 0.43434(7) 0.0199(4) Uani 1 1 d . . . . .
C49 C 0.35991(7) 0.48028(10) 0.41043(8) 0.0249(4) Uani 1 1 d . . . . .
H49A H 0.330761 0.442208 0.413567 0.037 Uiso 1 1 calc R U . . .
H49B H 0.394745 0.462354 0.432161 0.037 Uiso 1 1 calc R U . . .
H49C H 0.364540 0.486468 0.370360 0.037 Uiso 1 1 calc R U . . .
C50 C 0.33574(8) 0.54563(12) 0.49657(7) 0.0307(4) Uani 1 1 d . . . . .
H50A H 0.306446 0.507304 0.498289 0.046 Uiso 1 1 calc R U . . .
H50B H 0.325342 0.594564 0.513040 0.046 Uiso 1 1 calc R U . . .
H50C H 0.370366 0.526679 0.518127 0.046 Uiso 1 1 calc R U . . .
C51 C 0.39158(7) 0.61681(11) 0.43443(7) 0.0264(4) Uani 1 1 d . . . . .
H51A H 0.398202 0.626043 0.395250 0.040 Uiso 1 1 calc R U . . .
H51B H 0.425124 0.595612 0.456671 0.040 Uiso 1 1 calc R U . . .
H51C H 0.381862 0.665721 0.451420 0.040 Uiso 1 1 calc R U . . .
C52 C 0.14312(7) 0.64909(10) 0.41862(7) 0.0234(4) Uani 1 1 d . . . . .
C53 C 0.11940(7) 0.56899(11) 0.42949(8) 0.0285(4) Uani 1 1 d . . . . .
H53A H 0.147452 0.538446 0.453464 0.043 Uiso 1 1 calc R U . . .
H53B H 0.108805 0.542343 0.393122 0.043 Uiso 1 1 calc R U . . .
H53C H 0.086798 0.575085 0.448801 0.043 Uiso 1 1 calc R U . . .
C54 C 0.15688(8) 0.69285(12) 0.47504(8) 0.0322(4) Uani 1 1 d . . . . .
H54A H 0.183121 0.662465 0.501297 0.048 Uiso 1 1 calc R U . . .
H54B H 0.122933 0.701022 0.491790 0.048 Uiso 1 1 calc R U . . .
H54C H 0.173389 0.743047 0.468114 0.048 Uiso 1 1 calc R U . . .
C55 C 0.09869(7) 0.69544(12) 0.38108(8) 0.0307(4) Uani 1 1 d . . . . .
H55A H 0.087829 0.667809 0.345173 0.046 Uiso 1 1 calc R U . . .
H55B H 0.113388 0.746485 0.373228 0.046 Uiso 1 1 calc R U . . .
H55C H 0.066354 0.701742 0.400777 0.046 Uiso 1 1 calc R U . . .

loop_
_atom_site_aniso_label
_atom_site_aniso_U_11
_atom_site_aniso_U_22
_atom_site_aniso_U_33
_atom_site_aniso_U_23
_atom_site_aniso_U_13
_atom_site_aniso_U_12
Fe1 0.01451(12) 0.01513(12) 0.01480(12) 0.00279(9) 0.00282(9) 0.00199(9)
N1 0.0177(7) 0.0181(7) 0.0195(7) 0.0047(6) 0.0028(6) 0.0019(6)
N2 0.0166(7) 0.0192(7) 0.0166(7) 0.0036(6) 0.0022(5) 0.0010(6)
N3 0.0155(7) 0.0168(7) 0.0165(7) 0.0017(5) 0.0031(5) 0.0022(5)
N4 0.0155(7) 0.0155(7) 0.0197(7) 0.0034(5) 0.0036(5) 0.0019(5)
N5 0.0251(11) 0.0112(9) 0.0305(11) 0.000 0.0093(9) 0.000
O1 0.0174(6) 0.0250(6) 0.0182(6) 0.0021(5) 0.0058(5) 0.0028(5)
C1 0.0185(8) 0.0186(8) 0.0258(9) 0.0054(7) 0.0077(7) 0.0023(7)
C2 0.0235(9) 0.0204(9) 0.0343(10) 0.0109(8) 0.0036(8) 0.0028(7)
C3 0.0234(9) 0.0249(10) 0.0349(10) 0.0132(8) -0.0017(8) 0.0025(8)
C4 0.0194(9) 0.0237(9) 0.0233(9) 0.0091(7) 0.0032(7) 0.0030(7)
C5 0.0171(8) 0.0278(9) 0.0197(8) 0.0080(7) -0.0002(7) 0.0019(7)
C6 0.0164(8) 0.0265(9) 0.0155(8) 0.0038(7) 0.0037(6) 0.0017(7)
C7 0.0181(8) 0.0284(9) 0.0169(8) 0.0015(7) 0.0046(7) 0.0003(7)
C8 0.0187(8) 0.0255(9) 0.0177(8) 0.0001(7) 0.0059(7) -0.0006(7)
C9 0.0179(8) 0.0211(9) 0.0158(8) -0.0003(7) 0.0052(6) -0.0010(7)
C10 0.0213(8) 0.0180(8) 0.0187(8) -0.0005(7) 0.0053(7) -0.0002(7)
C11 0.0201(8) 0.0164(8) 0.0173(8) 0.0011(6) 0.0066(7) 0.0034(7)
C12 0.0224(9) 0.0175(8) 0.0173(8) 0.0021(7) 0.0060(7) 0.0049(7)
C13 0.0201(8) 0.0188(8) 0.0160(8) 0.0021(6) 0.0058(7) 0.0050(7)
C14 0.0168(8) 0.0199(8) 0.0145(8) 0.0026(6) 0.0056(6) 0.0043(6)
C15 0.0142(8) 0.0225(9) 0.0182(8) 0.0033(7) 0.0030(6) 0.0044(7)
C16 0.0158(8) 0.0203(8) 0.0171(8) 0.0021(7) 0.0045(6) 0.0010(6)
C17 0.0176(8) 0.0223(9) 0.0199(8) 0.0020(7) 0.0052(7) -0.0011(7)
C18 0.0204(8) 0.0214(9) 0.0222(8) 0.0011(7) 0.0069(7) -0.0017(7)
C19 0.0179(8) 0.0183(8) 0.0212(8) 0.0022(7) 0.0077(7) 0.0006(7)
C20 0.0175(8) 0.0169(8) 0.0247(8) 0.0029(7) 0.0080(7) 0.0013(6)
C21 0.0385(11) 0.0196(10) 0.0465(12) 0.0141(9) -0.0051(9) 0.0010(8)
C22 0.0407(13) 0.0241(11) 0.092(2) 0.0078(12) 0.0005(13) 0.0150(10)
C23 0.0442(13) 0.0297(11) 0.0606(15) 0.0223(11) -0.0256(11) -0.0033(10)
C24 0.089(2) 0.089(2) 0.0458(15) 0.0430(15) -0.0303(15) -0.0389(18)
C25 0.0246(9) 0.0316(10) 0.0213(9) 0.0019(8) -0.0019(7) 0.0008(8)
C26 0.0211(10) 0.0425(12) 0.0384(11) -0.0019(9) -0.0029(8) 0.0048(9)
C27 0.0233(9) 0.0264(10) 0.0230(9) -0.0025(7) -0.0003(7) 0.0001(7)
C28 0.0338(11) 0.0262(10) 0.0399(11) 0.0018(9) 0.0067(9) -0.0057(8)
C29 0.0294(10) 0.0183(9) 0.0279(9) 0.0013(7) 0.0007(8) 0.0041(7)
C30 0.0366(11) 0.0250(10) 0.0460(12) 0.0099(9) 0.0058(9) -0.0024(9)
C31 0.0219(9) 0.0209(9) 0.0231(9) 0.0009(7) 0.0013(7) 0.0074(7)
C32 0.0335(11) 0.0423(12) 0.0213(9) 0.0029(8) -0.0013(8) 0.0090(9)
C33 0.0195(9) 0.0228(9) 0.0253(9) 0.0004(7) 0.0014(7) -0.0006(7)
C34 0.0350(11) 0.0464(13) 0.0263(10) 0.0057(9) -0.0009(8) 0.0062(9)
C35 0.0272(10) 0.0226(9) 0.0304(10) -0.0036(8) 0.0006(8) -0.0003(7)
C36 0.0528(14) 0.0358(11) 0.0306(10) -0.0089(9) 0.0063(10) 0.0059(10)
C37 0.0225(9) 0.0177(8) 0.0299(9) 0.0009(7) 0.0057(7) 0.0031(7)
C38 0.0225(9) 0.0162(8) 0.0277(9) -0.0006(7) 0.0038(7) 0.0020(7)
C39 0.0234(9) 0.0151(8) 0.0300(9) 0.0006(7) 0.0016(7) 0.0010(7)
C40 0.0274(10) 0.0157(9) 0.0391(11) -0.0017(8) 0.0016(8) 0.0037(7)
C41 0.0285(10) 0.0273(10) 0.0409(11) -0.0066(9) 0.0073(9) 0.0028(8)
C42 0.0165(8) 0.0143(8) 0.0199(8) -0.0021(6) 0.0041(7) -0.0009(6)
C43 0.0171(8) 0.0163(8) 0.0187(8) -0.0002(6) 0.0030(6) 0.0011(6)
C44 0.0213(9) 0.0213(9) 0.0166(8) 0.0029(7) 0.0043(7) 0.0041(7)
C45 0.0188(8) 0.0189(8) 0.0225(8) -0.0008(7) 0.0040(7) 0.0032(7)
C46 0.0176(8) 0.0205(9) 0.0235(8) 0.0031(7) -0.0002(7) 0.0055(7)
C47 0.0229(9) 0.0184(8) 0.0165(8) 0.0009(7) 0.0027(7) 0.0003(7)
C48 0.0168(8) 0.0262(9) 0.0167(8) 0.0020(7) 0.0024(6) 0.0041(7)
C49 0.0224(9) 0.0253(9) 0.0274(9) 0.0065(7) 0.0049(7) 0.0064(7)
C50 0.0220(9) 0.0474(12) 0.0224(9) 0.0093(8) 0.0023(7) 0.0115(8)
C51 0.0209(9) 0.0360(11) 0.0212(9) -0.0037(8) -0.0009(7) -0.0013(8)
C52 0.0187(9) 0.0275(9) 0.0246(9) 0.0033(7) 0.0056(7) 0.0070(7)
C53 0.0204(9) 0.0324(10) 0.0339(10) 0.0090(8) 0.0079(8) 0.0056(8)
C54 0.0269(10) 0.0386(11) 0.0328(10) -0.0043(9) 0.0105(8) 0.0086(8)
C55 0.0211(9) 0.0355(11) 0.0365(10) 0.0089(9) 0.0078(8) 0.0100(8)

loop_
_atom_type_symbol
_atom_type_description
_atom_type_scat_dispersion_real
_atom_type_scat_dispersion_imag
_atom_type_scat_source
C C 0.0033 0.0016 'International Tables Vol C Tables 4.2.6.8 and 6.1.1.4'
H H 0.0000 0.0000 'International Tables Vol C Tables 4.2.6.8 and 6.1.1.4'
N N 0.0061 0.0033 'International Tables Vol C Tables 4.2.6.8 and 6.1.1.4'
O O 0.0106 0.0060 'International Tables Vol C Tables 4.2.6.8 and 6.1.1.4'
Fe Fe 0.3463 0.8444 'International Tables Vol C Tables 4.2.6.8 and 6.1.1.4'

loop_
_geom_angle_atom_site_label_1
_geom_angle_atom_site_label_2
_geom_angle_atom_site_label_3
_geom_angle
_geom_angle_site_symmetry_1
_geom_angle_site_symmetry_3
_geom_angle_publ_flag
O1 Fe1 N1 105.33(5) . . ?
O1 Fe1 N4 98.41(5) . . ?
N1 Fe1 N4 85.83(5) . . ?
O1 Fe1 N3 98.81(5) . . ?
N1 Fe1 N3 155.81(5) . . ?
N4 Fe1 N3 89.20(5) . . ?
O1 Fe1 N2 106.01(5) . . ?
N1 Fe1 N2 89.48(5) . . ?
N4 Fe1 N2 155.50(5) . . ?
N3 Fe1 N2 85.29(5) . . ?
C4 N1 C1 106.81(14) . . ?
C4 N1 Fe1 124.88(11) . . ?
C1 N1 Fe1 127.75(11) . . ?
C6 N2 C9 105.63(14) . . ?
C6 N2 Fe1 126.19(11) . . ?
C9 N2 Fe1 127.32(11) . . ?
C14 N3 C11 105.82(13) . . ?
C14 N3 Fe1 125.77(11) . . ?
C11 N3 Fe1 126.15(11) . . ?
C16 N4 C19 106.66(13) . . ?
C16 N4 Fe1 125.08(11) . . ?
C19 N4 Fe1 125.66(11) . . ?
C38 N5 C38 110.9(2) 2_655 . ?
C38 N5 H5A 124.6 2_655 . ?
C38 N5 H5A 124.6 . . ?
C42 O1 Fe1 151.55(11) . . ?
N1 C1 C20 123.77(15) . . ?
N1 C1 C2 108.90(15) . . ?
C20 C1 C2 127.32(16) . . ?
C3 C2 C1 106.47(15) . . ?
C3 C2 C21 121.51(16) . . ?
C1 C2 C21 132.02(17) . . ?
C2 C3 C4 108.09(15) . . ?
C2 C3 C23 127.36(17) . . ?
C4 C3 C23 124.44(18) . . ?
N1 C4 C5 126.27(15) . . ?
N1 C4 C3 109.70(15) . . ?
C5 C4 C3 124.02(16) . . ?
C6 C5 C4 127.81(16) . . ?
C6 C5 H5B 116.1 . . ?
C4 C5 H5B 116.1 . . ?
N2 C6 C5 123.79(15) . . ?
N2 C6 C7 110.28(15) . . ?
C5 C6 C7 125.92(15) . . ?
C8 C7 C6 107.17(15) . . ?
C8 C7 C25 127.62(16) . . ?
C6 C7 C25 125.21(16) . . ?
C7 C8 C9 106.34(15) . . ?
C7 C8 C27 127.96(16) . . ?
C9 C8 C27 125.66(15) . . ?
N2 C9 C10 124.18(15) . . ?
N2 C9 C8 110.57(14) . . ?
C10 C9 C8 125.24(15) . . ?
C9 C10 C11 125.90(16) . . ?
C9 C10 H10A 117.1 . . ?
C11 C10 H10A 117.1 . . ?
N3 C11 C10 124.42(15) . . ?
N3 C11 C12 110.40(14) . . ?
C10 C11 C12 125.02(15) . . ?
C13 C12 C11 106.57(14) . . ?
C13 C12 C29 129.24(15) . . ?
C11 C12 C29 124.18(15) . . ?
C12 C13 C14 106.89(14) . . ?
C12 C13 C31 127.87(15) . . ?
C14 C13 C31 125.19(15) . . ?
N3 C14 C15 124.41(15) . . ?
N3 C14 C13 110.26(14) . . ?
C15 C14 C13 125.31(15) . . ?
C14 C15 C16 127.50(15) . . ?
C14 C15 H15A 116.2 . . ?
C16 C15 H15A 116.2 . . ?
N4 C16 C15 125.68(15) . . ?
N4 C16 C17 110.61(14) . . ?
C15 C16 C17 123.34(15) . . ?
C18 C17 C16 107.48(15) . . ?
C18 C17 C33 128.18(16) . . ?
C16 C17 C33 124.32(15) . . ?
C17 C18 C19 106.36(15) . . ?
C17 C18 C35 121.57(16) . . ?
C19 C18 C35 131.94(15) . . ?
N4 C19 C20 123.33(15) . . ?
N4 C19 C18 108.67(14) . . ?
C20 C19 C18 127.64(15) . . ?
C19 C20 C1 124.86(15) . . ?
C19 C20 C37 116.98(15) . . ?
C1 C20 C37 117.90(15) . . ?
C2 C21 C22 112.32(17) . . ?
C2 C21 H21A 109.1 . . ?
C22 C21 H21A 109.1 . . ?
C2 C21 H21B 109.1 . . ?
C22 C21 H21B 109.1 . . ?
H21A C21 H21B 107.9 . . ?
C21 C22 H22A 109.5 . . ?
C21 C22 H22B 109.5 . . ?
H22A C22 H22B 109.5 . . ?
C21 C22 H22C 109.5 . . ?
H22A C22 H22C 109.5 . . ?
H22B C22 H22C 109.5 . . ?
C3 C23 C24 112.0(2) . . ?
C3 C23 H23A 109.2 . . ?
C24 C23 H23A 109.2 . . ?
C3 C23 H23B 109.2 . . ?
C24 C23 H23B 109.2 . . ?
H23A C23 H23B 107.9 . . ?
C23 C24 H24A 109.5 . . ?
C23 C24 H24B 109.5 . . ?
H24A C24 H24B 109.5 . . ?
C23 C24 H24C 109.5 . . ?
H24A C24 H24C 109.5 . . ?
H24B C24 H24C 109.5 . . ?
C7 C25 C26 113.30(15) . . ?
C7 C25 H25A 108.9 . . ?
C26 C25 H25A 108.9 . . ?
C7 C25 H25B 108.9 . . ?
C26 C25 H25B 108.9 . . ?
H25A C25 H25B 107.7 . . ?
C25 C26 H26A 109.5 . . ?
C25 C26 H26B 109.5 . . ?
H26A C26 H26B 109.5 . . ?
C25 C26 H26C 109.5 . . ?
H26A C26 H26C 109.5 . . ?
H26B C26 H26C 109.5 . . ?
C8 C27 C28 115.02(15) . . ?
C8 C27 H27A 108.5 . . ?
C28 C27 H27A 108.5 . . ?
C8 C27 H27B 108.5 . . ?
C28 C27 H27B 108.5 . . ?
H27A C27 H27B 107.5 . . ?
C27 C28 H28A 109.5 . . ?
C27 C28 H28B 109.5 . . ?
H28A C28 H28B 109.5 . . ?
C27 C28 H28C 109.5 . . ?
H28A C28 H28C 109.5 . . ?
H28B C28 H28C 109.5 . . ?
C12 C29 C30 113.00(15) . . ?
C12 C29 H29A 109.0 . . ?
C30 C29 H29A 109.0 . . ?
C12 C29 H29B 109.0 . . ?
C30 C29 H29B 109.0 . . ?
H29A C29 H29B 107.8 . . ?
C29 C30 H30A 109.5 . . ?
C29 C30 H30B 109.5 . . ?
H30A C30 H30B 109.5 . . ?
C29 C30 H30C 109.5 . . ?
H30A C30 H30C 109.5 . . ?
H30B C30 H30C 109.5 . . ?
C13 C31 C32 112.71(14) . . ?
C13 C31 H31A 109.0 . . ?
C32 C31 H31A 109.0 . . ?
C13 C31 H31B 109.0 . . ?
C32 C31 H31B 109.0 . . ?
H31A C31 H31B 107.8 . . ?
C31 C32 H32A 109.5 . . ?
C31 C32 H32B 109.5 . . ?
H32A C32 H32B 109.5 . . ?
C31 C32 H32C 109.5 . . ?
H32A C32 H32C 109.5 . . ?
H32B C32 H32C 109.5 . . ?
C17 C33 C34 113.77(15) . . ?
C17 C33 H33A 108.8 . . ?
C34 C33 H33A 108.8 . . ?
C17 C33 H33B 108.8 . . ?
C34 C33 H33B 108.8 . . ?
H33A C33 H33B 107.7 . . ?
C33 C34 H34A 109.5 . . ?
C33 C34 H34B 109.5 . . ?
H34A C34 H34B 109.5 . . ?
C33 C34 H34C 109.5 . . ?
H34A C34 H34C 109.5 . . ?
H34B C34 H34C 109.5 . . ?
C18 C35 C36 112.59(16) . . ?
C18 C35 H35A 109.1 . . ?
C36 C35 H35A 109.1 . . ?
C18 C35 H35B 109.1 . . ?
C36 C35 H35B 109.1 . . ?
H35A C35 H35B 107.8 . . ?
C35 C36 H36A 109.5 . . ?
C35 C36 H36B 109.5 . . ?
H36A C36 H36B 109.5 . . ?
C35 C36 H36C 109.5 . . ?
H36A C36 H36C 109.5 . . ?
H36B C36 H36C 109.5 . . ?
C38 C37 C20 112.19(14) . . ?
C38 C37 H37A 109.2 . . ?
C20 C37 H37A 109.2 . . ?
C38 C37 H37B 109.2 . . ?
C20 C37 H37B 109.2 . . ?
H37A C37 H37B 107.9 . . ?
N5 C38 C39 107.38(16) . . ?
N5 C38 C37 120.17(15) . . ?
C39 C38 C37 132.40(16) . . ?
C38 C39 C39 107.18(10) . 2_655 ?
C38 C39 C40 125.16(16) . . ?
C39 C39 C40 127.46(10) 2_655 . ?
C39 C40 C41 112.00(15) . . ?
C39 C40 H40A 109.2 . . ?
C41 C40 H40A 109.2 . . ?
C39 C40 H40B 109.2 . . ?
C41 C40 H40B 109.2 . . ?
H40A C40 H40B 107.9 . . ?
C40 C41 H41A 109.5 . . ?
C40 C41 H41B 109.5 . . ?
H41A C41 H41B 109.5 . . ?
C40 C41 H41C 109.5 . . ?
H41A C41 H41C 109.5 . . ?
H41B C41 H41C 109.5 . . ?
O1 C42 C47 120.31(14) . . ?
O1 C42 C43 119.72(14) . . ?
C47 C42 C43 119.96(14) . . ?
C44 C43 C42 116.73(15) . . ?
C44 C43 C48 122.73(14) . . ?
C42 C43 C48 120.53(14) . . ?
C43 C44 C45 124.33(15) . . ?
C43 C44 H44A 117.8 . . ?
C45 C44 H44A 117.8 . . ?
C46 C45 C44 116.84(15) . . ?
C46 C45 C52 123.12(15) . . ?
C44 C45 C52 120.02(14) . . ?
C47 C46 C45 120.81(15) . . ?
C47 C46 H46A 119.6 . . ?
C45 C46 H46A 119.6 . . ?
C46 C47 C42 121.23(15) . . ?
C46 C47 H47A 119.4 . . ?
C42 C47 H47A 119.4 . . ?
C50 C48 C43 112.15(13) . . ?
C50 C48 C51 107.17(14) . . ?
C43 C48 C51 109.34(14) . . ?
C50 C48 C49 107.47(14) . . ?
C43 C48 C49 110.92(14) . . ?
C51 C48 C49 109.71(14) . . ?
C48 C49 H49A 109.5 . . ?
C48 C49 H49B 109.5 . . ?
H49A C49 H49B 109.5 . . ?
C48 C49 H49C 109.5 . . ?
H49A C49 H49C 109.5 . . ?
H49B C49 H49C 109.5 . . ?
C48 C50 H50A 109.5 . . ?
C48 C50 H50B 109.5 . . ?
H50A C50 H50B 109.5 . . ?
C48 C50 H50C 109.5 . . ?
H50A C50 H50C 109.5 . . ?
H50B C50 H50C 109.5 . . ?
C48 C51 H51A 109.5 . . ?
C48 C51 H51B 109.5 . . ?
H51A C51 H51B 109.5 . . ?
C48 C51 H51C 109.5 . . ?
H51A C51 H51C 109.5 . . ?
H51B C51 H51C 109.5 . . ?
C55 C52 C45 111.77(14) . . ?
C55 C52 C54 107.45(15) . . ?
C45 C52 C54 110.34(15) . . ?
C55 C52 C53 108.44(15) . . ?
C45 C52 C53 109.05(14) . . ?
C54 C52 C53 109.76(15) . . ?
C52 C53 H53A 109.5 . . ?
C52 C53 H53B 109.5 . . ?
H53A C53 H53B 109.5 . . ?
C52 C53 H53C 109.5 . . ?
H53A C53 H53C 109.5 . . ?
H53B C53 H53C 109.5 . . ?
C52 C54 H54A 109.5 . . ?
C52 C54 H54B 109.5 . . ?
H54A C54 H54B 109.5 . . ?
C52 C54 H54C 109.5 . . ?
H54A C54 H54C 109.5 . . ?
H54B C54 H54C 109.5 . . ?
C52 C55 H55A 109.5 . . ?
C52 C55 H55B 109.5 . . ?
H55A C55 H55B 109.5 . . ?
C52 C55 H55C 109.5 . . ?
H55A C55 H55C 109.5 . . ?
H55B C55 H55C 109.5 . . ?

loop_
_geom_bond_atom_site_label_1
_geom_bond_atom_site_label_2
_geom_bond_distance
_geom_bond_site_symmetry_2
_geom_bond_publ_flag
Fe1 O1 1.8180(11) . ?
Fe1 N1 2.0577(13) . ?
Fe1 N4 2.0724(14) . ?
Fe1 N3 2.0733(13) . ?
Fe1 N2 2.0812(14) . ?
N1 C4 1.378(2) . ?
N1 C1 1.387(2) . ?
N2 C6 1.375(2) . ?
N2 C9 1.377(2) . ?
N3 C14 1.374(2) . ?
N3 C11 1.375(2) . ?
N4 C16 1.371(2) . ?
N4 C19 1.390(2) . ?
N5 C38 1.367(2) 2_655 ?
N5 C38 1.367(2) . ?
N5 H5A 0.8800 . ?
O1 C42 1.3330(19) . ?
C1 C20 1.415(2) . ?
C1 C2 1.464(2) . ?
C2 C3 1.359(3) . ?
C2 C21 1.517(2) . ?
C3 C4 1.433(2) . ?
C3 C23 1.505(3) . ?
C4 C5 1.386(2) . ?
C5 C6 1.381(2) . ?
C5 H5B 0.9500 . ?
C6 C7 1.446(2) . ?
C7 C8 1.358(2) . ?
C7 C25 1.498(2) . ?
C8 C9 1.449(2) . ?
C8 C27 1.504(2) . ?
C9 C10 1.382(2) . ?
C10 C11 1.382(2) . ?
C10 H10A 0.9500 . ?
C11 C12 1.446(2) . ?
C12 C13 1.360(2) . ?
C12 C29 1.502(2) . ?
C13 C14 1.446(2) . ?
C13 C31 1.497(2) . ?
C14 C15 1.379(2) . ?
C15 C16 1.394(2) . ?
C15 H15A 0.9500 . ?
C16 C17 1.431(2) . ?
C17 C18 1.366(2) . ?
C17 C33 1.507(2) . ?
C18 C19 1.473(2) . ?
C18 C35 1.511(2) . ?
C19 C20 1.411(2) . ?
C20 C37 1.517(2) . ?
C21 C22 1.532(3) . ?
C21 H21A 0.9900 . ?
C21 H21B 0.9900 . ?
C22 H22A 0.9800 . ?
C22 H22B 0.9800 . ?
C22 H22C 0.9800 . ?
C23 C24 1.516(4) . ?
C23 H23A 0.9900 . ?
C23 H23B 0.9900 . ?
C24 H24A 0.9800 . ?
C24 H24B 0.9800 . ?
C24 H24C 0.9800 . ?
C25 C26 1.533(3) . ?
C25 H25A 0.9900 . ?
C25 H25B 0.9900 . ?
C26 H26A 0.9800 . ?
C26 H26B 0.9800 . ?
C26 H26C 0.9800 . ?
C27 C28 1.526(2) . ?
C27 H27A 0.9900 . ?
C27 H27B 0.9900 . ?
C28 H28A 0.9800 . ?
C28 H28B 0.9800 . ?
C28 H28C 0.9800 . ?
C29 C30 1.531(3) . ?
C29 H29A 0.9900 . ?
C29 H29B 0.9900 . ?
C30 H30A 0.9800 . ?
C30 H30B 0.9800 . ?
C30 H30C 0.9800 . ?
C31 C32 1.524(2) . ?
C31 H31A 0.9900 . ?
C31 H31B 0.9900 . ?
C32 H32A 0.9800 . ?
C32 H32B 0.9800 . ?
C32 H32C 0.9800 . ?
C33 C34 1.525(2) . ?
C33 H33A 0.9900 . ?
C33 H33B 0.9900 . ?
C34 H34A 0.9800 . ?
C34 H34B 0.9800 . ?
C34 H34C 0.9800 . ?
C35 C36 1.536(3) . ?
C35 H35A 0.9900 . ?
C35 H35B 0.9900 . ?
C36 H36A 0.9800 . ?
C36 H36B 0.9800 . ?
C36 H36C 0.9800 . ?
C37 C38 1.505(2) . ?
C37 H37A 0.9900 . ?
C37 H37B 0.9900 . ?
C38 C39 1.381(2) . ?
C39 C39 1.435(3) 2_655 ?
C39 C40 1.502(2) . ?
C40 C41 1.519(3) . ?
C40 H40A 0.9900 . ?
C40 H40B 0.9900 . ?
C41 H41A 0.9800 . ?
C41 H41B 0.9800 . ?
C41 H41C 0.9800 . ?
C42 C47 1.391(2) . ?
C42 C43 1.416(2) . ?
C43 C44 1.391(2) . ?
C43 C48 1.536(2) . ?
C44 C45 1.401(2) . ?
C44 H44A 0.9500 . ?
C45 C46 1.394(2) . ?
C45 C52 1.533(2) . ?
C46 C47 1.385(2) . ?
C46 H46A 0.9500 . ?
C47 H47A 0.9500 . ?
C48 C50 1.535(2) . ?
C48 C51 1.541(2) . ?
C48 C49 1.542(2) . ?
C49 H49A 0.9800 . ?
C49 H49B 0.9800 . ?
C49 H49C 0.9800 . ?
C50 H50A 0.9800 . ?
C50 H50B 0.9800 . ?
C50 H50C 0.9800 . ?
C51 H51A 0.9800 . ?
C51 H51B 0.9800 . ?
C51 H51C 0.9800 . ?
C52 C55 1.528(2) . ?
C52 C54 1.533(3) . ?
C52 C53 1.536(3) . ?
C53 H53A 0.9800 . ?
C53 H53B 0.9800 . ?
C53 H53C 0.9800 . ?
C54 H54A 0.9800 . ?
C54 H54B 0.9800 . ?
C54 H54C 0.9800 . ?
C55 H55A 0.9800 . ?
C55 H55B 0.9800 . ?
C55 H55C 0.9800 . ?
